data_7023470
loop_
_publ_author_name
'Castro-Osma, Jose A'
'Alonso-Moreno, Carlos'
'G\'omez, M Victoria'
'M\'arquez-Segovia, Isabel'
'Otero, Antonio'
'Lara-S\'anchez, Agust\'in'
'Fern\'andez-Baeza, Juan'
'S\'anchez-Barba, Luis F'
'Rodr\'iguez, Ana M'

_publ_section_title
;
 Heteroscorpionate aluminium complexes as chiral building blocks to
 engineer helical architectures.
;
_journal_issue 39
_journal_name_full 'Dalton transactions (Cambridge, England : 2003)'
_journal_page_first 14240
_journal_page_last 14252
_journal_paper_doi 10.1039/c3dt51384j
_journal_volume 42
_journal_year 2013
_chemical_absolute_configuration ad
_chemical_formula_moiety 'C24 H43 Al2 N5 O'
_chemical_formula_sum 'C24 H43 Al2 N5 O'
_chemical_formula_weight 471.59
_chemical_name_systematic
;
 ?
;
_space_group_IT_number 19
_symmetry_cell_setting orthorhombic
_symmetry_space_group_name_Hall 'P 2ac 2ab'
_symmetry_space_group_name_H-M 'P 21 21 21'
_atom_sites_solution_hydrogens geom
_atom_sites_solution_primary direct
_atom_sites_solution_secondary difmap
_audit_creation_method SHELXL-97
_cell_angle_alpha 90.00
_cell_angle_beta 90.00
_cell_angle_gamma 90.00
_cell_formula_units_Z 4
_cell_length_a 9.669(4)
_cell_length_b 15.243(6)
_cell_length_c 18.934(8)
_cell_measurement_reflns_used 369
_cell_measurement_temperature 230(2)
_cell_measurement_theta_max 15.969
_cell_measurement_theta_min 2.494
_cell_volume 2791(2)
_computing_cell_refinement 'Bruker SAINT'
_computing_data_collection 'Bruker APEX'
_computing_data_reduction 'Bruker SAINT, SADABS, XPREP'
_computing_molecular_graphics 'WINGX v1.70 (Farrugia, 1999)'
_computing_publication_material 'WINGX v1.70 (Farrugia, 1999)'
_computing_structure_refinement 'SHELXL-97 (Sheldrick, 1997)'
_computing_structure_solution 'SHELXS-97 (Sheldrick, 1990)'
_diffrn_ambient_temperature 230(2)
_diffrn_measured_fraction_theta_full 0.980
_diffrn_measured_fraction_theta_max 0.980
_diffrn_measurement_device_type 'CCD area detector'
_diffrn_measurement_method 'omega and phi scans'
_diffrn_radiation_monochromator graphite
_diffrn_radiation_source 'fine-focus sealed tube'
_diffrn_radiation_type MoK\a
_diffrn_radiation_wavelength 0.71073
_diffrn_reflns_av_R_equivalents 0.1190
_diffrn_reflns_av_unetI/netI 0.2039
_diffrn_reflns_limit_h_max 11
_diffrn_reflns_limit_h_min -11
_diffrn_reflns_limit_k_max 16
_diffrn_reflns_limit_k_min -18
_diffrn_reflns_limit_l_max 22
_diffrn_reflns_limit_l_min -18
_diffrn_reflns_number 10094
_diffrn_reflns_theta_full 25.00
_diffrn_reflns_theta_max 25.00
_diffrn_reflns_theta_min 1.72
_exptl_absorpt_coefficient_mu 0.128
_exptl_absorpt_correction_T_max 0.9848
_exptl_absorpt_correction_T_min 0.9712
_exptl_absorpt_correction_type multi-scan
_exptl_absorpt_process_details SADABS
_exptl_crystal_colour colourless
_exptl_crystal_density_diffrn 1.122
_exptl_crystal_density_method 'not measured'
_exptl_crystal_description block
_exptl_crystal_F_000 1024
_exptl_crystal_size_max 0.23
_exptl_crystal_size_mid 0.16
_exptl_crystal_size_min 0.12
_refine_diff_density_max 0.216
_refine_diff_density_min -0.233
_refine_diff_density_rms 0.046
_refine_ls_abs_structure_details 'Flack H D (1983), Acta Cryst. A39, 876-881'
_refine_ls_abs_structure_Flack 0.3(4)
_refine_ls_extinction_method none
_refine_ls_goodness_of_fit_ref 0.914
_refine_ls_hydrogen_treatment constr
_refine_ls_matrix_type full
_refine_ls_number_parameters 351
_refine_ls_number_reflns 4503
_refine_ls_number_restraints 122
_refine_ls_restrained_S_all 0.918
_refine_ls_R_factor_all 0.1952
_refine_ls_R_factor_gt 0.0719
_refine_ls_shift/su_max 0.002
_refine_ls_shift/su_mean 0.000
_refine_ls_structure_factor_coef Fsqd
_refine_ls_weighting_details 'calc w=1/[\s^2^(Fo^2^)+(0.0718P)^2^+0.0000P] where P=(Fo^2^+2Fc^2^)/3'
_refine_ls_weighting_scheme calc
_refine_ls_wR_factor_gt 0.1524
_refine_ls_wR_factor_ref 0.2023
_reflns_number_gt 1913
_reflns_number_total 4503
_reflns_threshold_expression >2sigma(I)
_cod_data_source_file c3dt51384j.txt
_cod_data_source_block 6
_cod_depositor_comments
;
The following automatic conversions were performed:

'_symmetry_cell_setting' value 'Orthorhombic' changed to
'orthorhombic' according to
/home/saulius/struct/CIF-dictionaries/cif_core.dic dictionary named
'cif_core.dic' version 2.4.2 from 2011-04-26.

Automatic conversion script
Id: cif_fix_values 1891 2012-01-12 08:04:46Z andrius 
;
_cod_original_sg_symbol_H-M P212121
_cod_database_code 7023470

loop_
_symmetry_equiv_pos_as_xyz
'x, y, z'
'-x+1/2, -y, z+1/2'
'x+1/2, -y+1/2, -z'
'-x, y+1/2, -z+1/2'

loop_
_atom_site_label
_atom_site_type_symbol
_atom_site_fract_x
_atom_site_fract_y
_atom_site_fract_z
_atom_site_U_iso_or_equiv
_atom_site_adp_type
_atom_site_occupancy
_atom_site_symmetry_multiplicity
_atom_site_calc_flag
_atom_site_refinement_flags
_atom_site_disorder_assembly
_atom_site_disorder_group
Al1 Al 0.6454(2) 0.08261(15) 0.40353(11) 0.0625(7) Uani 1 1 d D . .
Al2 Al 0.1966(2) -0.06113(15) 0.53651(13) 0.0729(8) Uani 1 1 d D . .
N1 N 0.3508(6) -0.0819(4) 0.6020(3) 0.0576(15) Uani 1 1 d . C .
N2 N 0.4775(6) -0.0500(4) 0.5821(3) 0.0547(15) Uani 1 1 d . . .
N3 N 0.6766(6) 0.1158(4) 0.5014(3) 0.0564(16) Uani 1 1 d . B .
N4 N 0.5736(5) 0.0885(3) 0.5475(3) 0.0511(14) Uani 1 1 d . . .
N5 N 0.3087(7) -0.0386(4) 0.4573(3) 0.0671(17) Uani 1 1 d D A .
O1 O 0.4623(4) 0.0676(3) 0.4142(2) 0.0597(12) Uani 1 1 d . B .
C1 C 0.5813(9) -0.0866(5) 0.6206(4) 0.062(2) Uani 1 1 d . C .
C2 C 0.5187(11) -0.1442(5) 0.6668(4) 0.080(3) Uani 1 1 d . . .
H2 H 0.5639 -0.1803 0.7006 0.096 Uiso 1 1 calc R C .
C3 C 0.3775(10) -0.1395(5) 0.6547(4) 0.069(2) Uani 1 1 d . C .
C4 C 0.7309(7) -0.0668(5) 0.6074(4) 0.074(2) Uani 1 1 d . . .
H4A H 0.7490 -0.0679 0.5564 0.112 Uiso 1 1 calc R C .
H4B H 0.7883 -0.1111 0.6308 0.112 Uiso 1 1 calc R . .
H4C H 0.7532 -0.0086 0.6262 0.112 Uiso 1 1 calc R . .
C5 C 0.2628(10) -0.1899(6) 0.6894(4) 0.104(3) Uani 1 1 d . . .
H5A H 0.1790 -0.1537 0.6905 0.156 Uiso 1 1 calc R C .
H5B H 0.2898 -0.2052 0.7377 0.156 Uiso 1 1 calc R . .
H5C H 0.2446 -0.2436 0.6625 0.156 Uiso 1 1 calc R . .
C6 C 0.5799(8) 0.1357(5) 0.6081(4) 0.0550(18) Uani 1 1 d . B .
C7 C 0.6896(8) 0.1934(5) 0.6013(5) 0.070(2) Uani 1 1 d . . .
H7 H 0.7217 0.2340 0.6356 0.083 Uiso 1 1 calc R B .
C8 C 0.7429(8) 0.1802(5) 0.5346(4) 0.059(2) Uani 1 1 d . B .
C9 C 0.4770(8) 0.1211(5) 0.6656(3) 0.068(2) Uani 1 1 d . . .
H9A H 0.3833 0.1245 0.6461 0.103 Uiso 1 1 calc R B .
H9B H 0.4884 0.1663 0.7020 0.103 Uiso 1 1 calc R . .
H9C H 0.4916 0.0631 0.6866 0.103 Uiso 1 1 calc R . .
C10 C 0.8597(8) 0.2286(5) 0.5007(4) 0.079(2) Uani 1 1 d . . .
H10A H 0.9240 0.2491 0.5371 0.118 Uiso 1 1 calc R B .
H10B H 0.8233 0.2791 0.4746 0.118 Uiso 1 1 calc R . .
H10C H 0.9084 0.1894 0.4680 0.118 Uiso 1 1 calc R . .
C11 C 0.4870(7) 0.0165(4) 0.5305(4) 0.0525(18) Uani 1 1 d . B .
C12 C 0.4190(8) 0.0131(4) 0.4654(4) 0.0545(17) Uani 1 1 d . . .
C13 C 0.286(3) -0.052(2) 0.3790(11) 0.098(8) Uani 0.50 1 d PDU A 1
H13 H 0.3332 0.0011 0.3589 0.117 Uiso 0.50 1 calc PR A 1
C14 C 0.362(2) -0.1210(13) 0.3472(11) 0.098(6) Uani 0.50 1 d PDU A 1
H14A H 0.4537 -0.0994 0.3329 0.146 Uiso 0.50 1 calc PR A 1
H14B H 0.3125 -0.1422 0.3055 0.146 Uiso 0.50 1 calc PR A 1
H14C H 0.3734 -0.1690 0.3811 0.146 Uiso 0.50 1 calc PR A 1
C15 C 0.145(2) -0.0345(14) 0.3623(13) 0.108(6) Uani 0.50 1 d PDU A 1
H15A H 0.0821 -0.0595 0.3985 0.130 Uiso 0.50 1 calc PR A 1
H15B H 0.1198 -0.0591 0.3156 0.130 Uiso 0.50 1 calc PR A 1
C16 C 0.137(4) 0.066(2) 0.3616(17) 0.102(7) Uani 0.50 1 d PDU A 1
H16A H 0.1369 0.0876 0.4103 0.153 Uiso 0.50 1 calc PR A 1
H16B H 0.0515 0.0842 0.3380 0.153 Uiso 0.50 1 calc PR A 1
H16C H 0.2168 0.0894 0.3363 0.153 Uiso 0.50 1 calc PR A 1
C13A C 0.261(3) -0.0685(17) 0.3820(10) 0.077(6) Uani 0.50 1 d PDU A 2
H13A H 0.1692 -0.0895 0.3994 0.092 Uiso 0.50 1 calc PR A 2
C14A C 0.310(2) -0.1609(11) 0.3632(11) 0.096(6) Uani 0.50 1 d PDU A 2
H14D H 0.2566 -0.2039 0.3905 0.144 Uiso 0.50 1 calc PR A 2
H14E H 0.4082 -0.1669 0.3744 0.144 Uiso 0.50 1 calc PR A 2
H14F H 0.2954 -0.1713 0.3127 0.144 Uiso 0.50 1 calc PR A 2
C15A C 0.199(2) 0.0104(13) 0.3448(11) 0.094(6) Uani 0.50 1 d PDU A 2
H15C H 0.2771 0.0457 0.3266 0.113 Uiso 0.50 1 calc PR A 2
H15D H 0.1487 -0.0123 0.3030 0.113 Uiso 0.50 1 calc PR A 2
C16A C 0.102(4) 0.074(2) 0.3818(16) 0.098(7) Uani 0.50 1 d PDU A 2
H16D H 0.0134 0.0445 0.3913 0.148 Uiso 0.50 1 calc PR A 2
H16E H 0.0857 0.1250 0.3515 0.148 Uiso 0.50 1 calc PR A 2
H16F H 0.1432 0.0929 0.4265 0.148 Uiso 0.50 1 calc PR A 2
C17 C 0.731(3) -0.0304(13) 0.3801(11) 0.070(11) Uiso 0.50 1 d PD B 1
H17A H 0.8255 -0.0327 0.4004 0.084 Uiso 0.50 1 calc PR B 1
H17B H 0.6764 -0.0785 0.4012 0.084 Uiso 0.50 1 calc PR B 1
C18 C 0.739(2) -0.0435(13) 0.2996(9) 0.082(7) Uiso 0.50 1 d PD B 1
H18A H 0.6473 -0.0359 0.2789 0.123 Uiso 0.50 1 calc PR B 1
H18B H 0.7734 -0.1027 0.2894 0.123 Uiso 0.50 1 calc PR B 1
H18C H 0.8029 -0.0002 0.2793 0.123 Uiso 0.50 1 calc PR B 1
C17A C 0.754(3) -0.0245(14) 0.3894(12) 0.074(11) Uiso 0.50 1 d PD B 2
H17C H 0.8421 -0.0166 0.4149 0.089 Uiso 0.50 1 calc PR B 2
H17D H 0.7035 -0.0727 0.4134 0.089 Uiso 0.50 1 calc PR B 2
C18A C 0.789(2) -0.0567(15) 0.3141(11) 0.102(8) Uiso 0.50 1 d PD B 2
H18D H 0.7044 -0.0763 0.2904 0.153 Uiso 0.50 1 calc PR B 2
H18E H 0.8546 -0.1056 0.3170 0.153 Uiso 0.50 1 calc PR B 2
H18F H 0.8307 -0.0085 0.2872 0.153 Uiso 0.50 1 calc PR B 2
C19 C 0.677(5) 0.188(2) 0.3449(16) 0.065(11) Uiso 0.50 1 d PD B 1
H19A H 0.6543 0.2419 0.3716 0.078 Uiso 0.50 1 calc PR B 1
H19B H 0.7748 0.1911 0.3294 0.078 Uiso 0.50 1 calc PR B 1
C20 C 0.580(2) 0.1771(15) 0.2806(11) 0.098(9) Uiso 0.50 1 d PD B 1
H20A H 0.6024 0.1227 0.2556 0.148 Uiso 0.50 1 calc PR B 1
H20B H 0.5911 0.2271 0.2486 0.148 Uiso 0.50 1 calc PR B 1
H20C H 0.4835 0.1746 0.2969 0.148 Uiso 0.50 1 calc PR B 1
C19A C 0.653(7) 0.186(5) 0.341(5) 0.08(3) Uiso 0.25 1 d PD B 2
H19C H 0.6579 0.2391 0.3712 0.102 Uiso 0.25 1 calc PR B 2
H19D H 0.7399 0.1832 0.3137 0.102 Uiso 0.25 1 calc PR B 2
C20A C 0.533(3) 0.199(2) 0.2884(15) 0.039(8) Uiso 0.25 1 d PD B 2
H20D H 0.4932 0.1415 0.2764 0.058 Uiso 0.25 1 calc PR B 2
H20E H 0.5675 0.2272 0.2455 0.058 Uiso 0.25 1 calc PR B 2
H20F H 0.4613 0.2357 0.3100 0.058 Uiso 0.25 1 calc PR B 2
C19B C 0.687(5) 0.163(3) 0.326(3) 0.092(18) Uiso 0.25 1 d PD B 3
H19E H 0.7816 0.1866 0.3316 0.110 Uiso 0.25 1 calc PR B 3
H19F H 0.6806 0.1320 0.2806 0.110 Uiso 0.25 1 calc PR B 3
C20B C 0.582(4) 0.238(2) 0.329(2) 0.091(11) Uiso 0.25 1 d PD B 3
H20G H 0.4881 0.2130 0.3315 0.136 Uiso 0.25 1 calc PR B 3
H20H H 0.5903 0.2735 0.2863 0.136 Uiso 0.25 1 calc PR B 3
H20I H 0.5989 0.2739 0.3707 0.136 Uiso 0.25 1 calc PR B 3
C21 C 0.048(3) -0.1471(19) 0.5358(16) 0.086(12) Uiso 0.30 1 d PD C 1
H21A H 0.0576 -0.1779 0.5816 0.103 Uiso 0.30 1 calc PR C 1
H21B H -0.0371 -0.1117 0.5397 0.103 Uiso 0.30 1 calc PR C 1
C22 C 0.013(4) -0.216(2) 0.4862(16) 0.143(14) Uiso 0.30 1 d PD C 1
H22A H -0.0876 -0.2168 0.4792 0.215 Uiso 0.30 1 calc PR C 1
H22B H 0.0433 -0.2726 0.5048 0.215 Uiso 0.30 1 calc PR C 1
H22C H 0.0587 -0.2045 0.4409 0.215 Uiso 0.30 1 calc PR C 1
C21A C 0.0891(14) -0.1702(8) 0.5287(8) 0.090(6) Uiso 0.70 1 d PD C 2
H21C H 0.0437 -0.1789 0.5751 0.108 Uiso 0.70 1 calc PR C 2
H21D H 0.0142 -0.1583 0.4944 0.108 Uiso 0.70 1 calc PR C 2
C22A C 0.1428(12) -0.2470(7) 0.5109(6) 0.076(3) Uiso 0.70 1 d PD C 2
H22D H 0.1779 -0.2440 0.4624 0.114 Uiso 0.70 1 calc PR C 2
H22E H 0.0714 -0.2925 0.5140 0.114 Uiso 0.70 1 calc PR C 2
H22F H 0.2189 -0.2614 0.5431 0.114 Uiso 0.70 1 calc PR C 2
C23 C 0.0992(8) 0.0434(5) 0.5722(4) 0.086(3) Uani 1 1 d . C .
H23A H 0.1564 0.0958 0.5620 0.103 Uiso 1 1 calc R . .
H23B H 0.0114 0.0499 0.5458 0.103 Uiso 1 1 calc R . .
C24 C 0.0662(9) 0.0419(6) 0.6517(5) 0.107(3) Uani 1 1 d . . .
H24A H 0.0175 -0.0126 0.6634 0.160 Uiso 1 1 calc R C .
H24B H 0.0076 0.0922 0.6636 0.160 Uiso 1 1 calc R . .
H24C H 0.1525 0.0451 0.6787 0.160 Uiso 1 1 calc R . .

loop_
_atom_site_aniso_label
_atom_site_aniso_U_11
_atom_site_aniso_U_22
_atom_site_aniso_U_33
_atom_site_aniso_U_23
_atom_site_aniso_U_13
_atom_site_aniso_U_12
Al1 0.0615(15) 0.0711(14) 0.0548(13) 0.0088(13) 0.0085(12) -0.0011(12)
Al2 0.0693(16) 0.0850(16) 0.0644(14) 0.0139(14) -0.0062(13) -0.0295(14)
N1 0.060(4) 0.059(3) 0.053(4) 0.009(4) -0.008(3) -0.010(3)
N2 0.060(4) 0.056(4) 0.049(3) 0.005(3) -0.006(3) -0.001(4)
N3 0.058(4) 0.056(4) 0.055(3) 0.006(3) 0.008(3) -0.005(3)
N4 0.047(4) 0.051(3) 0.055(4) 0.005(3) -0.002(3) 0.009(3)
N5 0.079(4) 0.081(4) 0.041(3) 0.003(3) -0.015(3) -0.019(4)
O1 0.066(3) 0.069(3) 0.044(3) 0.010(3) 0.001(3) -0.008(3)
C1 0.072(6) 0.058(4) 0.055(4) -0.004(4) -0.008(4) 0.009(5)
C2 0.114(9) 0.066(5) 0.059(5) 0.024(5) 0.007(6) 0.009(6)
C3 0.084(7) 0.068(5) 0.055(5) 0.005(5) 0.001(5) -0.002(5)
C4 0.058(6) 0.075(5) 0.089(6) 0.005(5) -0.015(5) 0.013(5)
C5 0.134(9) 0.099(7) 0.079(6) 0.032(5) 0.009(6) -0.041(6)
C6 0.060(5) 0.059(4) 0.046(4) -0.006(4) -0.005(4) 0.007(4)
C7 0.067(6) 0.060(5) 0.082(6) -0.011(5) -0.012(5) -0.010(5)
C8 0.058(5) 0.058(5) 0.063(5) -0.003(5) 0.001(5) -0.002(4)
C9 0.067(5) 0.081(5) 0.058(5) -0.020(4) 0.008(4) 0.017(4)
C10 0.079(6) 0.069(5) 0.089(6) 0.009(5) -0.003(5) -0.007(5)
C11 0.065(5) 0.045(4) 0.048(4) 0.005(4) -0.001(4) -0.010(4)
C12 0.053(5) 0.056(4) 0.055(5) -0.004(4) -0.005(4) -0.002(4)
C13 0.123(13) 0.081(14) 0.089(12) -0.002(10) -0.034(10) -0.027(12)
C14 0.116(13) 0.113(13) 0.064(10) -0.031(9) 0.005(9) -0.043(10)
C15 0.106(12) 0.118(11) 0.100(14) 0.004(12) 0.008(12) -0.037(11)
C16 0.107(16) 0.116(10) 0.082(14) 0.028(11) -0.009(12) -0.014(9)
C13A 0.093(13) 0.067(10) 0.070(10) 0.008(8) -0.031(9) -0.055(8)
C14A 0.123(14) 0.092(11) 0.073(10) -0.022(9) -0.003(10) -0.033(10)
C15A 0.098(15) 0.119(12) 0.065(11) 0.011(9) -0.025(11) -0.013(9)
C16A 0.110(17) 0.109(10) 0.076(15) 0.021(10) -0.015(12) -0.007(9)
C23 0.065(5) 0.099(6) 0.095(7) 0.019(5) 0.011(5) -0.010(5)
C24 0.080(7) 0.130(8) 0.110(8) 0.004(6) 0.022(6) 0.002(6)

loop_
_atom_type_symbol
_atom_type_description
_atom_type_scat_dispersion_real
_atom_type_scat_dispersion_imag
_atom_type_scat_source
C C 0.0033 0.0016 'International Tables Vol C Tables 4.2.6.8 and 6.1.1.4'
H H 0.0000 0.0000 'International Tables Vol C Tables 4.2.6.8 and 6.1.1.4'
N N 0.0061 0.0033 'International Tables Vol C Tables 4.2.6.8 and 6.1.1.4'
O O 0.0106 0.0060 'International Tables Vol C Tables 4.2.6.8 and 6.1.1.4'
Al Al 0.0645 0.0514 'International Tables Vol C Tables 4.2.6.8 and 6.1.1.4'

loop_
_geom_angle_atom_site_label_1
_geom_angle_atom_site_label_2
_geom_angle_atom_site_label_3
_geom_angle
O1 Al1 C17 109.3(9)
O1 Al1 C19 108.6(14)
C17 Al1 C19 121.3(18)
O1 Al1 N3 94.5(2)
C17 Al1 N3 112.2(7)
C19 Al1 N3 107.5(10)
O1 Al1 C19B 111.5(16)
C17 Al1 C19B 107.2(13)
C19 Al1 C19B 15.3(14)
N3 Al1 C19B 121(2)
O1 Al1 C17A 115.8(10)
C17 Al1 C17A 8.6(15)
C19 Al1 C17A 121.2(19)
N3 Al1 C17A 105.3(7)
C19B Al1 C17A 108.2(13)
O1 Al1 C19A 101.8(19)
C17 Al1 C19A 123(4)
C19 Al1 C19A 7(2)
N3 Al1 C19A 111(3)
C19B Al1 C19A 16(4)
C17A Al1 C19A 124(4)
N5 Al2 C21 122.8(9)
N5 Al2 C21A 113.5(5)
C21 Al2 C21A 16.0(12)
N5 Al2 N1 95.5(3)
C21 Al2 N1 117.1(11)
C21A Al2 N1 108.2(5)
N5 Al2 C23 113.6(3)
C21 Al2 C23 101.3(11)
C21A Al2 C23 117.2(5)
N1 Al2 C23 106.1(3)
C3 N1 N2 105.2(6)
C3 N1 Al2 135.6(6)
N2 N1 Al2 116.6(4)
C1 N2 N1 111.5(5)
C1 N2 C11 128.1(6)
N1 N2 C11 120.2(6)
C8 N3 N4 105.7(6)
C8 N3 Al1 135.8(5)
N4 N3 Al1 114.1(4)
C6 N4 N3 109.9(5)
C6 N4 C11 129.0(6)
N3 N4 C11 120.9(6)
C12 N5 C13 107.8(16)
C12 N5 C13A 120.8(14)
C13 N5 C13A 13(3)
C12 N5 Al2 118.4(5)
C13 N5 Al2 132.5(15)
C13A N5 Al2 120.2(13)
C12 O1 Al1 117.8(4)
N2 C1 C2 106.1(7)
N2 C1 C4 122.7(7)
C2 C1 C4 131.1(8)
C1 C2 C3 107.1(8)
N1 C3 C2 110.0(7)
N1 C3 C5 120.9(8)
C2 C3 C5 129.1(8)
N4 C6 C7 107.0(7)
N4 C6 C9 120.6(6)
C7 C6 C9 132.4(7)
C6 C7 C8 106.2(7)
N3 C8 C7 111.1(7)
N3 C8 C10 121.7(7)
C7 C8 C10 127.2(7)
C12 C11 N4 120.4(6)
C12 C11 N2 123.6(6)
N4 C11 N2 115.9(6)
N5 C12 O1 122.0(6)
N5 C12 C11 119.9(7)
O1 C12 C11 117.9(6)
C14 C13 C15 123(2)
C14 C13 N5 116.2(17)
C15 C13 N5 109(2)
C13 C15 C16 103(3)
C14A C13A C15A 138.1(16)
C14A C13A N5 113.0(14)
C15A C13A N5 108.0(15)
C16A C15A C13A 122(2)
C18 C17 Al1 111.1(14)
C18A C17A Al1 120.6(15)
C20 C19 Al1 105.1(14)
C20A C19A Al1 117(2)
C20B C19B Al1 108(2)
C22 C21 Al2 132(2)
C22A C21A Al2 124.0(10)
C24 C23 Al2 114.9(6)

loop_
_geom_bond_atom_site_label_1
_geom_bond_atom_site_label_2
_geom_bond_distance
Al1 O1 1.796(5)
Al1 C17 1.963(15)
Al1 C19 1.976(13)
Al1 N3 1.945(6)
Al1 C19B 1.95(2)
Al1 C17A 1.957(15)
Al1 C19A 1.97(2)
Al2 N5 1.882(6)
Al2 C21 1.94(2)
Al2 C21A 1.966(10)
Al2 N1 1.965(6)
Al2 C23 1.971(9)
N1 C3 1.354(8)
N1 N2 1.370(7)
N2 C1 1.359(8)
N2 C11 1.412(8)
N3 C8 1.331(8)
N3 N4 1.388(7)
N4 C6 1.357(8)
N4 C11 1.417(7)
N5 C12 1.336(8)
N5 C13 1.510(18)
N5 C13A 1.565(16)
O1 C12 1.343(8)
C1 C2 1.379(10)
C1 C4 1.499(9)
C2 C3 1.387(11)
C3 C5 1.500(11)
C6 C7 1.384(9)
C6 C9 1.492(9)
C7 C8 1.378(10)
C8 C10 1.494(10)
C11 C12 1.397(9)
C13 C14 1.421(19)
C13 C15 1.43(2)
C15 C16 1.53(3)
C13A C14A 1.527(19)
C13A C15A 1.52(2)
C15A C16A 1.52(2)
C17 C18 1.538(17)
C17A C18A 1.547(18)
C19 C20 1.549(19)
C19A C20A 1.54(2)
C19B C20B 1.52(2)
C21 C22 1.447(19)
C21A C22A 1.325(13)
C23 C24 1.540(10)
